data_7015026
loop_
_publ_author_name
'Hancock, Stuart L.'
'Mahon, Mary F.'
'Jones, Matthew D.'

_publ_section_title
;
 Crystallographic characterisation of Ti(iv) piperazine complexes and
 their exploitation for the ring opening polymerisation of rac-lactide.
;
_journal_issue 9
_journal_name_full 'Dalton transactions (Cambridge, England : 2003)'
_journal_page_first 2033
_journal_page_last 2037
_journal_paper_doi 10.1039/c0dt01542c
_journal_volume 40
_journal_year 2011
_chemical_formula_sum 'C47 H83 N2 O8 Ti2'
_chemical_formula_weight 899.95
_chemical_name_systematic
;
?
;
_space_group_IT_number 2
_symmetry_cell_setting triclinic
_symmetry_space_group_name_Hall '-P 1'
_symmetry_space_group_name_H-M 'P -1'
_atom_sites_solution_hydrogens geom
_atom_sites_solution_primary direct
_atom_sites_solution_secondary difmap
_audit_creation_method SHELXL-97
_cell_angle_alpha 92.550(2)
_cell_angle_beta 94.4870(10)
_cell_angle_gamma 92.879(3)
_cell_formula_units_Z 1
_cell_length_a 9.4140(4)
_cell_length_b 9.9250(4)
_cell_length_c 13.9710(12)
_cell_measurement_reflns_used 12787
_cell_measurement_temperature 150(2)
_cell_measurement_theta_max 27.48
_cell_measurement_theta_min 3.51
_cell_volume 1298.18(14)
_computing_cell_refinement 'HKL Scalepack (Otwinski & Minor, 1997)'
_computing_data_collection 'Collect (Nonius BV, 1997-2000)'
_computing_data_reduction 'HKL Denzo & Scalepack (Otwinski & Minor 1997)'
_computing_molecular_graphics 'Ortep-3 for Windows (Farrugia, 1997)'
_computing_publication_material 'WinGX publication (Farrugia, 1999)'
_computing_structure_refinement 'SHELXL-97 (Sheldrick, 1997)'
_computing_structure_solution
;
SIR97- Altomare A., Burla M.C., Camalli M., Cascarano G.L., Giacovazzo C. ,
Guagliardi A., Moliterni A.G.G., Polidori G.,Spagna R.
(1999) J. Appl. Cryst. 32, 115-119.
;
_diffrn_ambient_temperature 150(2)
_diffrn_measured_fraction_theta_full 0.991
_diffrn_measured_fraction_theta_max 0.991
_diffrn_measurement_device_type 'nonius kappa ccd'
_diffrn_measurement_method ccd
_diffrn_radiation_monochromator graphite
_diffrn_radiation_source 'fine-focus sealed tube'
_diffrn_radiation_type MoK\a
_diffrn_radiation_wavelength 0.71073
_diffrn_reflns_av_R_equivalents 0.0247
_diffrn_reflns_av_sigmaI/netI 0.0313
_diffrn_reflns_limit_h_max 12
_diffrn_reflns_limit_h_min -12
_diffrn_reflns_limit_k_max 12
_diffrn_reflns_limit_k_min -12
_diffrn_reflns_limit_l_max 18
_diffrn_reflns_limit_l_min -18
_diffrn_reflns_number 18880
_diffrn_reflns_theta_full 27.51
_diffrn_reflns_theta_max 27.51
_diffrn_reflns_theta_min 4.35
_exptl_absorpt_coefficient_mu 0.355
_exptl_absorpt_correction_T_max 0.9653
_exptl_absorpt_correction_T_min 0.9323
_exptl_absorpt_correction_type multi-scan
_exptl_absorpt_process_details 'Sortav (Blessing 1995)'
_exptl_crystal_colour yellow
_exptl_crystal_density_diffrn 1.151
_exptl_crystal_density_method 'not measured'
_exptl_crystal_description block
_exptl_crystal_F_000 487
_exptl_crystal_size_max 0.20
_exptl_crystal_size_mid 0.10
_exptl_crystal_size_min 0.10
_refine_diff_density_max 0.942
_refine_diff_density_min -0.723
_refine_diff_density_rms 0.066
_refine_ls_extinction_method none
_refine_ls_goodness_of_fit_ref 1.137
_refine_ls_hydrogen_treatment constr
_refine_ls_matrix_type full
_refine_ls_number_parameters 284
_refine_ls_number_reflns 5909
_refine_ls_number_restraints 10
_refine_ls_restrained_S_all 1.144
_refine_ls_R_factor_all 0.0677
_refine_ls_R_factor_gt 0.0604
_refine_ls_shift/su_max 0.001
_refine_ls_shift/su_mean 0.000
_refine_ls_structure_factor_coef Fsqd
_refine_ls_weighting_details 'calc w=1/[\s^2^(Fo^2^)+(0.0873P)^2^+0.8868P] where P=(Fo^2^+2Fc^2^)/3'
_refine_ls_weighting_scheme calc
_refine_ls_wR_factor_gt 0.1663
_refine_ls_wR_factor_ref 0.1747
_reflns_number_gt 5199
_reflns_number_total 5909
_reflns_threshold_expression >2sigma(I)
_cod_data_source_file C0DT01542C.TXT
_cod_data_source_block Ti2(7)(OiPr)6
_cod_original_cell_volume 1298.18(13)
_cod_original_sg_symbol_H-M P-1
_cod_database_code 7015026

loop_
_symmetry_equiv_pos_as_xyz
'x, y, z'
'-x, -y, -z'

loop_
_atom_site_label
_atom_site_type_symbol
_atom_site_fract_x
_atom_site_fract_y
_atom_site_fract_z
_atom_site_U_iso_or_equiv
_atom_site_adp_type
_atom_site_occupancy
_atom_site_symmetry_multiplicity
_atom_site_calc_flag
_atom_site_refinement_flags
_atom_site_disorder_assembly
_atom_site_disorder_group
Ti1 Ti 0.72566(4) 0.69267(4) 0.34091(3) 0.03141(15) Uani 1 1 d D . .
O1 O 0.876(3) 0.745(2) 0.277(2) 0.039(3) Uani 0.30 1 d PD A 1
N1 N 0.54442(19) 0.56895(19) 0.41163(12) 0.0311(4) Uani 1 1 d . A .
C1 C 0.9705(7) 0.7731(6) 0.2120(5) 0.0180(12) Uiso 0.30 1 d PD A 1
H1 H 0.9587 0.6995 0.1603 0.022 Uiso 0.30 1 calc PR A 1
O2 O 0.6047(4) 0.8286(3) 0.3377(3) 0.0513(8) Uani 0.80 1 d P A 1
C2 C 0.9591(10) 0.9062(7) 0.1639(6) 0.0350(16) Uiso 0.30 1 d PD A 1
H2A H 0.8632 0.9108 0.1318 0.052 Uiso 0.30 1 calc PR A 1
H2B H 1.0298 0.9132 0.1162 0.052 Uiso 0.30 1 calc PR A 1
H2C H 0.9769 0.9808 0.2123 0.052 Uiso 0.30 1 calc PR A 1
O3 O 0.81389(19) 0.68185(19) 0.46184(12) 0.0437(4) Uani 1 1 d . A .
C3 C 1.1141(8) 0.7655(10) 0.2619(6) 0.0441(18) Uiso 0.30 1 d PD A 1
H3A H 1.1178 0.6827 0.2974 0.066 Uiso 0.30 1 calc PR A 1
H3B H 1.1342 0.8441 0.3068 0.066 Uiso 0.30 1 calc PR A 1
H3C H 1.1855 0.7649 0.2145 0.066 Uiso 0.30 1 calc PR A 1
O4 O 0.68667(17) 0.55097(18) 0.24848(11) 0.0371(4) Uani 1 1 d . A .
C4 C 0.5923(5) 0.9469(5) 0.2865(4) 0.0661(12) Uiso 0.80 1 d PD A 1
H4 H 0.6910 0.9891 0.2861 0.079 Uiso 0.80 1 calc PR A 1
C6 C 0.5412(6) 0.9141(6) 0.1850(4) 0.0826(14) Uiso 0.80 1 d PD A 1
H6A H 0.6067 0.8537 0.1558 0.124 Uiso 0.80 1 calc PR A 1
H6B H 0.5375 0.9975 0.1501 0.124 Uiso 0.80 1 calc PR A 1
H6C H 0.4457 0.8694 0.1820 0.124 Uiso 0.80 1 calc PR A 1
C7 C 0.9295(3) 0.7609(3) 0.5107(2) 0.0547(7) Uani 1 1 d . . .
H7 H 0.9960 0.7928 0.4630 0.066 Uiso 1 1 calc R A .
C8 C 0.8739(6) 0.8811(4) 0.5624(4) 0.0949(14) Uani 1 1 d . A .
H8A H 0.8242 0.9368 0.5157 0.142 Uiso 1 1 calc R . .
H8B H 0.9538 0.9347 0.5968 0.142 Uiso 1 1 calc R . .
H8C H 0.8075 0.8501 0.6084 0.142 Uiso 1 1 calc R . .
C9 C 1.0080(4) 0.6732(5) 0.5812(3) 0.0836(12) Uani 1 1 d . A .
H9A H 1.0440 0.5960 0.5462 0.125 Uiso 1 1 calc R . .
H9B H 0.9427 0.6407 0.6274 0.125 Uiso 1 1 calc R . .
H9C H 1.0883 0.7264 0.6155 0.125 Uiso 1 1 calc R . .
C10 C 0.5856(2) 0.4567(2) 0.21287(15) 0.0317(4) Uani 1 1 d . . .
C11 C 0.6115(3) 0.3683(2) 0.13432(15) 0.0358(5) Uani 1 1 d . A .
C12 C 0.5009(3) 0.2760(3) 0.10076(17) 0.0418(5) Uani 1 1 d . . .
H12 H 0.5159 0.2164 0.0478 0.050 Uiso 1 1 calc R A .
C13 C 0.3699(3) 0.2657(3) 0.13998(18) 0.0437(6) Uani 1 1 d . A .
C14 C 0.3491(3) 0.3519(2) 0.21780(17) 0.0385(5) Uani 1 1 d . . .
H14 H 0.2611 0.3456 0.2467 0.046 Uiso 1 1 calc R A .
C15 C 0.4552(2) 0.4476(2) 0.25441(15) 0.0314(4) Uani 1 1 d . A .
C16 C 0.7534(3) 0.3787(3) 0.08694(18) 0.0451(6) Uani 1 1 d . . .
C17 C 0.8802(3) 0.3632(4) 0.1608(2) 0.0645(9) Uani 1 1 d . A .
H17A H 0.9695 0.3757 0.1299 0.097 Uiso 1 1 calc R . .
H17B H 0.8739 0.2727 0.1861 0.097 Uiso 1 1 calc R . .
H17C H 0.8782 0.4312 0.2137 0.097 Uiso 1 1 calc R . .
C18 C 0.7666(3) 0.5143(4) 0.0406(2) 0.0583(7) Uani 1 1 d . A .
H18A H 0.6893 0.5192 -0.0101 0.087 Uiso 1 1 calc R . .
H18B H 0.8588 0.5236 0.0128 0.087 Uiso 1 1 calc R . .
H18C H 0.7601 0.5874 0.0894 0.087 Uiso 1 1 calc R . .
C19 C 0.7616(4) 0.2669(4) 0.0079(3) 0.0772(11) Uani 1 1 d . A .
H19A H 0.6896 0.2795 -0.0450 0.116 Uiso 1 1 calc R . .
H19B H 0.7436 0.1785 0.0345 0.116 Uiso 1 1 calc R . .
H19C H 0.8567 0.2714 -0.0160 0.116 Uiso 1 1 calc R . .
C20 C 0.2523(4) 0.1650(3) 0.0985(2) 0.0630(8) Uani 1 1 d . . .
H20A H 0.1864 0.1457 0.1478 0.095 Uiso 1 1 calc R A .
H20B H 0.2942 0.0812 0.0777 0.095 Uiso 1 1 calc R . .
H20C H 0.2003 0.2028 0.0434 0.095 Uiso 1 1 calc R . .
C21 C 0.4247(2) 0.5444(2) 0.33547(15) 0.0334(4) Uani 1 1 d . . .
H21A H 0.4011 0.6318 0.3085 0.040 Uiso 1 1 calc R A .
H21B H 0.3396 0.5085 0.3654 0.040 Uiso 1 1 calc R . .
C22 C 0.6037(2) 0.4423(2) 0.44612(15) 0.0318(4) Uani 1 1 d . . .
H22A H 0.6926 0.4660 0.4874 0.038 Uiso 1 1 calc R A .
H22B H 0.6297 0.3874 0.3898 0.038 Uiso 1 1 calc R . .
C23 C 0.4957(2) 0.6447(2) 0.49738(15) 0.0337(5) Uani 1 1 d . . .
H23 H 0.5821 0.6735 0.5411 0.040 Uiso 1 1 calc R A .
C24 C 0.4099(7) 0.7773(6) 0.4742(4) 0.0487(12) Uani 0.50 1 d P A .
H24A H 0.4662 0.8363 0.4353 0.073 Uiso 0.50 1 calc PR . .
H24B H 0.3931 0.8259 0.5345 0.073 Uiso 0.50 1 calc PR . .
H24C H 0.3182 0.7505 0.4386 0.073 Uiso 0.50 1 calc PR . .
C3A C 1.1065(8) 0.6903(9) 0.2558(6) 0.104(2) Uiso 0.70 1 d PD A 2
H3A1 H 1.0709 0.6101 0.2869 0.157 Uiso 0.70 1 calc PR A 2
H3A2 H 1.1794 0.7402 0.2993 0.157 Uiso 0.70 1 calc PR A 2
H3A3 H 1.1484 0.6623 0.1965 0.157 Uiso 0.70 1 calc PR A 2
O1A O 0.8736(10) 0.7748(9) 0.2897(8) 0.0385(15) Uani 0.70 1 d PD A 2
C1A C 0.9932(9) 0.7735(8) 0.2339(7) 0.102(3) Uiso 0.70 1 d PD A 2
H1A H 0.9464 0.7157 0.1787 0.122 Uiso 0.70 1 calc PR A 2
C2A C 1.0085(9) 0.8946(8) 0.1830(6) 0.095(2) Uiso 0.70 1 d PD A 2
H2A1 H 0.9144 0.9300 0.1683 0.143 Uiso 0.70 1 calc PR A 2
H2A2 H 1.0525 0.8748 0.1230 0.143 Uiso 0.70 1 calc PR A 2
H2A3 H 1.0691 0.9619 0.2228 0.143 Uiso 0.70 1 calc PR A 2
C5A C 0.6979(14) 1.0565(12) 0.2843(10) 0.047(3) Uiso 0.20 1 d PD A 2
H5A1 H 0.6922 1.0757 0.3533 0.071 Uiso 0.20 1 calc PR A 2
H5A2 H 0.6722 1.1361 0.2491 0.071 Uiso 0.20 1 calc PR A 2
H5A3 H 0.7954 1.0343 0.2724 0.071 Uiso 0.20 1 calc PR A 2
O2A O 0.6087(16) 0.8194(15) 0.3053(9) 0.039(3) Uiso 0.20 1 d P A 2
C6A C 0.5888(17) 0.9048(15) 0.1513(9) 0.049(3) Uiso 0.20 1 d PD A 2
H6A1 H 0.5186 0.8285 0.1386 0.073 Uiso 0.20 1 calc PR A 2
H6A2 H 0.6818 0.8782 0.1323 0.073 Uiso 0.20 1 calc PR A 2
H6A3 H 0.5582 0.9812 0.1143 0.073 Uiso 0.20 1 calc PR A 2
C4A C 0.6003(13) 0.9435(12) 0.2521(9) 0.038(3) Uiso 0.20 1 d PD A 2
H4A H 0.5041 0.9762 0.2639 0.046 Uiso 0.20 1 calc PR A 2
C5 C 0.5106(11) 1.0427(10) 0.3372(8) 0.166(4) Uiso 0.80 1 d PD A 1
H5A H 0.5529 1.0585 0.4034 0.249 Uiso 0.80 1 calc PR A 1
H5B H 0.4120 1.0064 0.3381 0.249 Uiso 0.80 1 calc PR A 1
H5C H 0.5115 1.1281 0.3046 0.249 Uiso 0.80 1 calc PR A 1

loop_
_atom_site_aniso_label
_atom_site_aniso_U_11
_atom_site_aniso_U_22
_atom_site_aniso_U_33
_atom_site_aniso_U_23
_atom_site_aniso_U_13
_atom_site_aniso_U_12
Ti1 0.0289(2) 0.0357(2) 0.0303(2) 0.00311(15) 0.00621(15) 0.00067(15)
O1 0.044(5) 0.038(8) 0.033(6) -0.012(5) 0.017(4) -0.013(5)
N1 0.0306(9) 0.0393(10) 0.0234(8) 0.0005(7) 0.0046(7) 0.0002(7)
O2 0.0482(16) 0.0446(15) 0.062(2) 0.0012(16) 0.0061(16) 0.0140(10)
O3 0.0391(9) 0.0568(11) 0.0332(8) 0.0014(7) 0.0008(7) -0.0136(8)
O4 0.0318(8) 0.0500(9) 0.0293(8) -0.0050(6) 0.0079(6) -0.0013(7)
C7 0.0469(15) 0.0764(19) 0.0371(13) -0.0051(12) 0.0033(11) -0.0256(14)
C8 0.111(4) 0.069(2) 0.097(3) -0.027(2) -0.010(3) -0.015(2)
C9 0.057(2) 0.108(3) 0.079(3) -0.004(2) -0.0251(19) -0.002(2)
C10 0.0346(10) 0.0370(11) 0.0237(9) 0.0037(8) 0.0007(8) 0.0046(8)
C11 0.0430(12) 0.0407(12) 0.0243(10) 0.0016(8) 0.0024(8) 0.0086(9)
C12 0.0563(15) 0.0399(12) 0.0288(11) -0.0020(9) 0.0008(10) 0.0051(10)
C13 0.0525(14) 0.0413(13) 0.0354(12) 0.0018(9) -0.0028(10) -0.0066(11)
C14 0.0386(12) 0.0449(13) 0.0315(11) 0.0056(9) 0.0019(9) -0.0033(10)
C15 0.0332(10) 0.0370(11) 0.0241(9) 0.0045(8) 0.0011(8) 0.0027(8)
C16 0.0451(13) 0.0593(16) 0.0314(11) -0.0084(10) 0.0078(10) 0.0104(11)
C17 0.0487(16) 0.094(2) 0.0533(17) -0.0060(16) 0.0048(13) 0.0309(16)
C18 0.0531(16) 0.078(2) 0.0457(15) 0.0093(14) 0.0171(12) -0.0020(14)
C19 0.077(2) 0.092(3) 0.063(2) -0.0344(19) 0.0288(18) 0.001(2)
C20 0.068(2) 0.0589(18) 0.0579(18) -0.0110(14) 0.0007(15) -0.0180(15)
C21 0.0287(10) 0.0444(12) 0.0276(10) 0.0013(8) 0.0043(8) 0.0025(8)
C22 0.0298(10) 0.0402(11) 0.0257(9) 0.0006(8) 0.0054(8) 0.0014(8)
C23 0.0359(11) 0.0383(11) 0.0272(10) 0.0000(8) 0.0074(8) -0.0017(9)
C24 0.064(3) 0.044(3) 0.041(3) 0.002(2) 0.016(2) 0.013(2)
O1A 0.0405(19) 0.041(4) 0.034(3) -0.007(3) 0.0090(16) -0.008(2)

loop_
_atom_type_symbol
_atom_type_description
_atom_type_scat_dispersion_real
_atom_type_scat_dispersion_imag
_atom_type_scat_source
C C 0.0033 0.0016 'International Tables Vol C Tables 4.2.6.8 and 6.1.1.4'
H H 0.0000 0.0000 'International Tables Vol C Tables 4.2.6.8 and 6.1.1.4'
N N 0.0061 0.0033 'International Tables Vol C Tables 4.2.6.8 and 6.1.1.4'
O O 0.0106 0.0060 'International Tables Vol C Tables 4.2.6.8 and 6.1.1.4'
Ti Ti 0.2776 0.4457 'International Tables Vol C Tables 4.2.6.8 and 6.1.1.4'

loop_
_geom_angle_atom_site_label_1
_geom_angle_atom_site_label_2
_geom_angle_atom_site_label_3
_geom_angle
_geom_angle_site_symmetry_1
_geom_angle_site_symmetry_3
_geom_angle_publ_flag
O2A Ti1 O1A 92.6(6) . . ?
O2A Ti1 O1 98.6(12) . . ?
O1A Ti1 O1 10.9(8) . . ?
O2A Ti1 O2 14.8(4) . . ?
O1A Ti1 O2 99.2(4) . . ?
O1 Ti1 O2 107.0(10) . . ?
O2A Ti1 O3 125.0(4) . . ?
O1A Ti1 O3 96.4(5) . . ?
O1 Ti1 O3 100.1(11) . . ?
O2 Ti1 O3 110.79(14) . . ?
O2A Ti1 O4 105.0(4) . . ?
O1A Ti1 O4 98.6(3) . . ?
O1 Ti1 O4 88.2(6) . . ?
O2 Ti1 O4 116.71(14) . . ?
O3 Ti1 O4 126.68(8) . . ?
O2A Ti1 N1 92.5(5) . . ?
O1A Ti1 N1 174.9(4) . . ?
O1 Ti1 N1 165.4(7) . . ?
O2 Ti1 N1 85.86(13) . . ?
O3 Ti1 N1 80.89(7) . . ?
O4 Ti1 N1 79.78(7) . . ?
C1 O1 Ti1 168(2) . . ?
C22 N1 C21 112.99(17) . . ?
C22 N1 C23 107.17(16) . . ?
C21 N1 C23 110.62(17) . . ?
C22 N1 Ti1 108.25(12) . . ?
C21 N1 Ti1 106.17(13) . . ?
C23 N1 Ti1 111.69(13) . . ?
O1 C1 C3 106.7(17) . . ?
O1 C1 C2 117.0(14) . . ?
C3 C1 C2 110.1(6) . . ?
O1 C1 H1 107.6 . . ?
C3 C1 H1 107.6 . . ?
C2 C1 H1 107.6 . . ?
C4 O2 Ti1 135.2(3) . . ?
C1 C2 H2A 109.5 . . ?
C1 C2 H2B 109.5 . . ?
H2A C2 H2B 109.5 . . ?
C1 C2 H2C 109.5 . . ?
H2A C2 H2C 109.5 . . ?
H2B C2 H2C 109.5 . . ?
C7 O3 Ti1 130.82(17) . . ?
C1 C3 H3A 109.5 . . ?
C1 C3 H3B 109.5 . . ?
H3A C3 H3B 109.5 . . ?
C1 C3 H3C 109.5 . . ?
H3A C3 H3C 109.5 . . ?
H3B C3 H3C 109.5 . . ?
C10 O4 Ti1 143.47(14) . . ?
O2 C4 C5 110.3(6) . . ?
O2 C4 C6 110.8(4) . . ?
C5 C4 C6 115.5(6) . . ?
O2 C4 H4 106.6 . . ?
C5 C4 H4 106.6 . . ?
C6 C4 H4 106.6 . . ?
C4 C6 H6A 109.5 . . ?
C4 C6 H6B 109.5 . . ?
H6A C6 H6B 109.5 . . ?
C4 C6 H6C 109.5 . . ?
H6A C6 H6C 109.5 . . ?
H6B C6 H6C 109.5 . . ?
O3 C7 C8 109.7(3) . . ?
O3 C7 C9 108.5(3) . . ?
C8 C7 C9 110.6(3) . . ?
O3 C7 H7 109.3 . . ?
C8 C7 H7 109.3 . . ?
C9 C7 H7 109.3 . . ?
C7 C8 H8A 109.5 . . ?
C7 C8 H8B 109.5 . . ?
H8A C8 H8B 109.5 . . ?
C7 C8 H8C 109.5 . . ?
H8A C8 H8C 109.5 . . ?
H8B C8 H8C 109.5 . . ?
C7 C9 H9A 109.5 . . ?
C7 C9 H9B 109.5 . . ?
H9A C9 H9B 109.5 . . ?
C7 C9 H9C 109.5 . . ?
H9A C9 H9C 109.5 . . ?
H9B C9 H9C 109.5 . . ?
O4 C10 C15 119.10(19) . . ?
O4 C10 C11 120.3(2) . . ?
C15 C10 C11 120.6(2) . . ?
C12 C11 C10 116.7(2) . . ?
C12 C11 C16 122.2(2) . . ?
C10 C11 C16 121.1(2) . . ?
C11 C12 C13 123.9(2) . . ?
C11 C12 H12 118.0 . . ?
C13 C12 H12 118.0 . . ?
C14 C13 C12 117.9(2) . . ?
C14 C13 C20 120.8(3) . . ?
C12 C13 C20 121.4(2) . . ?
C13 C14 C15 121.1(2) . . ?
C13 C14 H14 119.5 . . ?
C15 C14 H14 119.5 . . ?
C14 C15 C10 119.8(2) . . ?
C14 C15 C21 119.2(2) . . ?
C10 C15 C21 120.94(19) . . ?
C18 C16 C17 110.6(3) . . ?
C18 C16 C11 108.9(2) . . ?
C17 C16 C11 111.0(2) . . ?
C18 C16 C19 107.9(3) . . ?
C17 C16 C19 106.5(3) . . ?
C11 C16 C19 111.9(2) . . ?
C16 C17 H17A 109.5 . . ?
C16 C17 H17B 109.5 . . ?
H17A C17 H17B 109.5 . . ?
C16 C17 H17C 109.5 . . ?
H17A C17 H17C 109.5 . . ?
H17B C17 H17C 109.5 . . ?
C16 C18 H18A 109.5 . . ?
C16 C18 H18B 109.5 . . ?
H18A C18 H18B 109.5 . . ?
C16 C18 H18C 109.5 . . ?
H18A C18 H18C 109.5 . . ?
H18B C18 H18C 109.5 . . ?
C16 C19 H19A 109.5 . . ?
C16 C19 H19B 109.5 . . ?
H19A C19 H19B 109.5 . . ?
C16 C19 H19C 109.5 . . ?
H19A C19 H19C 109.5 . . ?
H19B C19 H19C 109.5 . . ?
C13 C20 H20A 109.5 . . ?
C13 C20 H20B 109.5 . . ?
H20A C20 H20B 109.5 . . ?
C13 C20 H20C 109.5 . . ?
H20A C20 H20C 109.5 . . ?
H20B C20 H20C 109.5 . . ?
N1 C21 C15 114.48(18) . . ?
N1 C21 H21A 108.6 . . ?
C15 C21 H21A 108.6 . . ?
N1 C21 H21B 108.6 . . ?
C15 C21 H21B 108.6 . . ?
H21A C21 H21B 107.6 . . ?
N1 C22 C23 115.30(18) . 2_666 ?
N1 C22 H22A 108.4 . . ?
C23 C22 H22A 108.4 2_666 . ?
N1 C22 H22B 108.4 . . ?
C23 C22 H22B 108.4 2_666 . ?
H22A C22 H22B 107.5 . . ?
N1 C23 C22 112.49(17) . 2_666 ?
N1 C23 C24 115.4(2) . . ?
C22 C23 C24 105.1(3) 2_666 . ?
N1 C23 H23 107.8 . . ?
C22 C23 H23 107.8 2_666 . ?
C24 C23 H23 107.8 . . ?
C23 C24 H24A 109.5 . . ?
C23 C24 H24B 109.5 . . ?
H24A C24 H24B 109.5 . . ?
C23 C24 H24C 109.5 . . ?
H24A C24 H24C 109.5 . . ?
H24B C24 H24C 109.5 . . ?
C1A C3A H3A1 109.5 . . ?
C1A C3A H3A2 109.5 . . ?
H3A1 C3A H3A2 109.5 . . ?
C1A C3A H3A3 109.5 . . ?
H3A1 C3A H3A3 109.5 . . ?
H3A2 C3A H3A3 109.5 . . ?
C1A O1A Ti1 152.1(7) . . ?
C3A C1A O1A 121.1(9) . . ?
C3A C1A C2A 123.3(8) . . ?
O1A C1A C2A 111.6(8) . . ?
C3A C1A H1A 96.7 . . ?
O1A C1A H1A 96.7 . . ?
C2A C1A H1A 96.7 . . ?
C1A C2A H2A1 109.5 . . ?
C1A C2A H2A2 109.5 . . ?
H2A1 C2A H2A2 109.5 . . ?
C1A C2A H2A3 109.5 . . ?
H2A1 C2A H2A3 109.5 . . ?
H2A2 C2A H2A3 109.5 . . ?
C4A C5A H5A1 109.5 . . ?
C4A C5A H5A2 109.5 . . ?
H5A1 C5A H5A2 109.5 . . ?
C4A C5A H5A3 109.5 . . ?
H5A1 C5A H5A3 109.5 . . ?
H5A2 C5A H5A3 109.5 . . ?
C4A O2A Ti1 143.0(11) . . ?
C4A C6A H6A1 109.5 . . ?
C4A C6A H6A2 109.5 . . ?
H6A1 C6A H6A2 109.5 . . ?
C4A C6A H6A3 109.5 . . ?
H6A1 C6A H6A3 109.5 . . ?
H6A2 C6A H6A3 109.5 . . ?
C6A C4A C5A 117.4(12) . . ?
C6A C4A O2A 107.5(11) . . ?
C5A C4A O2A 117.8(11) . . ?
C6A C4A H4A 104.1 . . ?
C5A C4A H4A 104.1 . . ?
O2A C4A H4A 104.1 . . ?
C4 C5 H5A 109.5 . . ?
C4 C5 H5B 109.5 . . ?
H5A C5 H5B 109.5 . . ?
C4 C5 H5C 109.5 . . ?
H5A C5 H5C 109.5 . . ?
H5B C5 H5C 109.5 . . ?

loop_
_geom_bond_atom_site_label_1
_geom_bond_atom_site_label_2
_geom_bond_distance
_geom_bond_site_symmetry_2
_geom_bond_publ_flag
Ti1 O2A 1.775(15) . ?
Ti1 O1A 1.791(3) . ?
Ti1 O1 1.796(5) . ?
Ti1 O2 1.809(3) . ?
Ti1 O3 1.8334(18) . ?
Ti1 O4 1.8689(16) . ?
Ti1 N1 2.3572(18) . ?
O1 C1 1.350(10) . ?
N1 C22 1.486(3) . ?
N1 C21 1.491(3) . ?
N1 C23 1.500(3) . ?
C1 C3 1.479(8) . ?
C1 C2 1.513(7) . ?
C1 H1 1.0000 . ?
O2 C4 1.406(6) . ?
C2 H2A 0.9800 . ?
C2 H2B 0.9800 . ?
C2 H2C 0.9800 . ?
O3 C7 1.419(3) . ?
C3 H3A 0.9800 . ?
C3 H3B 0.9800 . ?
C3 H3C 0.9800 . ?
O4 C10 1.350(3) . ?
C4 C5 1.448(8) . ?
C4 C6 1.478(6) . ?
C4 H4 1.0000 . ?
C6 H6A 0.9800 . ?
C6 H6B 0.9800 . ?
C6 H6C 0.9800 . ?
C7 C8 1.505(6) . ?
C7 C9 1.517(5) . ?
C7 H7 1.0000 . ?
C8 H8A 0.9800 . ?
C8 H8B 0.9800 . ?
C8 H8C 0.9800 . ?
C9 H9A 0.9800 . ?
C9 H9B 0.9800 . ?
C9 H9C 0.9800 . ?
C10 C15 1.399(3) . ?
C10 C11 1.418(3) . ?
C11 C12 1.390(4) . ?
C11 C16 1.538(3) . ?
C12 C13 1.389(4) . ?
C12 H12 0.9500 . ?
C13 C14 1.385(4) . ?
C13 C20 1.516(4) . ?
C14 C15 1.394(3) . ?
C14 H14 0.9500 . ?
C15 C21 1.506(3) . ?
C16 C18 1.523(4) . ?
C16 C17 1.534(4) . ?
C16 C19 1.539(4) . ?
C17 H17A 0.9800 . ?
C17 H17B 0.9800 . ?
C17 H17C 0.9800 . ?
C18 H18A 0.9800 . ?
C18 H18B 0.9800 . ?
C18 H18C 0.9800 . ?
C19 H19A 0.9800 . ?
C19 H19B 0.9800 . ?
C19 H19C 0.9800 . ?
C20 H20A 0.9800 . ?
C20 H20B 0.9800 . ?
C20 H20C 0.9800 . ?
C21 H21A 0.9900 . ?
C21 H21B 0.9900 . ?
C22 C23 1.529(3) 2_666 ?
C22 H22A 0.9900 . ?
C22 H22B 0.9900 . ?
C23 C22 1.529(3) 2_666 ?
C23 C24 1.611(6) . ?
C23 H23 1.0000 . ?
C24 H24A 0.9800 . ?
C24 H24B 0.9800 . ?
C24 H24C 0.9800 . ?
C3A C1A 1.406(8) . ?
C3A H3A1 0.9800 . ?
C3A H3A2 0.9800 . ?
C3A H3A3 0.9800 . ?
O1A C1A 1.419(10) . ?
C1A C2A 1.430(8) . ?
C1A H1A 1.0000 . ?
C2A H2A1 0.9800 . ?
C2A H2A2 0.9800 . ?
C2A H2A3 0.9800 . ?
C5A C4A 1.447(9) . ?
C5A H5A1 0.9800 . ?
C5A H5A2 0.9800 . ?
C5A H5A3 0.9800 . ?
O2A C4A 1.47(2) . ?
C6A C4A 1.438(9) . ?
C6A H6A1 0.9800 . ?
C6A H6A2 0.9800 . ?
C6A H6A3 0.9800 . ?
C4A H4A 1.0000 . ?
C5 H5A 0.9800 . ?
C5 H5B 0.9800 . ?
C5 H5C 0.9800 . ?
